data_1508625
loop_
_publ_author_name
'Brown, Patrick D.'
'Willis, Anthony C.'
'Sherburn, Michael S.'
'Lawrence, Andrew L.'

_publ_section_title
;
 Total synthesis of incarviditone and incarvilleatone.
;
_journal_issue 17
_journal_name_full 'Organic letters'
_journal_page_first 4537
_journal_page_last 4539
_journal_paper_doi 10.1021/ol302042u
_journal_volume 14
_journal_year 2012
_chemical_compound_source local
_chemical_formula_moiety 'C23 H25 N O7'
_chemical_formula_sum 'C23 H25 N O7'
_chemical_formula_weight 427.45
_space_group_IT_number 14
_symmetry_cell_setting monoclinic
_symmetry_space_group_name_Hall '-P 2yn'
_symmetry_space_group_name_H-M 'P 1 21/n 1'
_atom_sites_solution_hydrogens geom
_atom_sites_solution_primary direct
_audit_creation_date 12-08-15
_audit_creation_method CRYSTALS_ver_14.11
_audit_update_record
;
2012-08-15 - Report on C23 H25 N O7
             by Anthony C. Willis
             for Pat Brown, Andy Lawrence and Mick Sherburn
2012-08-15 - passes checkcif tests with minor warnings
;
_cell_angle_alpha 90
_cell_angle_beta 94.2147(12)
_cell_angle_gamma 90
_cell_formula_units_Z 4
_cell_length_a 10.4946(2)
_cell_length_b 17.9138(4)
_cell_length_c 10.7033(2)
_cell_measurement_reflns_used 54719
_cell_measurement_temperature 200
_cell_measurement_theta_max 27.5
_cell_measurement_theta_min 2.6
_cell_volume 2006.76(7)
_computing_cell_refinement 'DENZO/SCALEPACK (Otwinowski & Minor, 1997)'
_computing_data_collection 'COLLECT (Nonius, 2001).'
_computing_data_reduction 'DENZO/SCALEPACK (Otwinowski & Minor, 1997)'
_computing_molecular_graphics
; 
ORTEP-II (Johnson 1976) in teXsan (MSC, 1992-1997)
;
_computing_publication_material 'CRYSTALS (Betteridge et al., 2003)'
_computing_structure_refinement 'CRYSTALS (Betteridge et al., 2003)'
_computing_structure_solution 'SIR92 (Altomare et al., 1994)'
_diffrn_ambient_temperature 200
_diffrn_measured_fraction_theta_full 0.998
_diffrn_measured_fraction_theta_max 0.998
_diffrn_measurement_device Area
_diffrn_measurement_device_type 'Nonius KappaCCD'
_diffrn_measurement_method ' \f and \w scans with CCD '
_diffrn_radiation_monochromator graphite
_diffrn_radiation_type 'Mo K\a'
_diffrn_radiation_wavelength 0.71073
_diffrn_reflns_av_R_equivalents 0.033
_diffrn_reflns_limit_h_max 13
_diffrn_reflns_limit_h_min -13
_diffrn_reflns_limit_k_max 23
_diffrn_reflns_limit_k_min -23
_diffrn_reflns_limit_l_max 13
_diffrn_reflns_limit_l_min -13
_diffrn_reflns_number 42318
_diffrn_reflns_theta_full 27.501
_diffrn_reflns_theta_max 27.501
_diffrn_reflns_theta_min 2.623
_diffrn_standards_number 0
_exptl_absorpt_coefficient_mu 0.105
_exptl_absorpt_correction_T_max 0.987
_exptl_absorpt_correction_T_min 0.966
_exptl_absorpt_correction_type integration
_exptl_absorpt_process_details
;
via Gaussian method (Coppens, 1970) implemented in maXus (2000)
;
_exptl_crystal_colour 'pale yellow'
_exptl_crystal_density_diffrn 1.415
_exptl_crystal_density_method 'not measured'
_exptl_crystal_description block
_exptl_crystal_F_000 904.000
_exptl_crystal_size_max 0.390
_exptl_crystal_size_mid 0.210
_exptl_crystal_size_min 0.160
_refine_diff_density_max 0.42
_refine_diff_density_min -0.27
_refine_ls_extinction_method None
_refine_ls_goodness_of_fit_ref 0.9764
_refine_ls_hydrogen_treatment mixed
_refine_ls_matrix_type full
_refine_ls_number_parameters 338
_refine_ls_number_reflns 4601
_refine_ls_number_restraints 75
_refine_ls_R_factor_all 0.0609
_refine_ls_R_factor_gt 0.0485
_refine_ls_shift/su_max 0.0994074
_refine_ls_shift/su_mean 0.0100392
_refine_ls_structure_factor_coef Fsqd
_refine_ls_weighting_details
;
 Method= Modified Sheldrick 
 w=1/[\s^2^(F^2^) + ( 0.07P)^2^ + 0.67P] 
 ,where P=(max(Fo^2^,0) + 2Fc^2^)/3 
;
_refine_ls_weighting_scheme calc
_refine_ls_wR_factor_all 0.1352
_refine_ls_wR_factor_gt 0.1260
_refine_ls_wR_factor_ref 0.1352
_reflns_limit_h_max 13
_reflns_limit_h_min -13
_reflns_limit_k_max 23
_reflns_limit_k_min 0
_reflns_limit_l_max 13
_reflns_limit_l_min 0
_reflns_number_gt 3684
_reflns_number_total 4602
_reflns_threshold_expression I>2.0\s(I)
_oxford_diffrn_Wilson_B_factor 4.19
_oxford_diffrn_Wilson_scale 0.76
_oxford_refine_ls_r_factor_ref 0.0609
_oxford_refine_ls_scale 1.214(6)
_oxford_reflns_number_all 4601
_oxford_reflns_threshold_expression_ref I>-10.0\s(I)
_oxford_structure_analysis_title '8140956 she1223'
_cod_data_source_file ol302042u_si_002.cif
_cod_data_source_block she1223
_cod_depositor_comments
;
The following automatic conversions were performed:

'_symmetry_cell_setting' value 'Monoclinic' changed to 'monoclinic'
according to /home/saulius/struct/CIF-dictionaries/cif_core.dic
dictionary named 'cif_core.dic' version 2.4.2 from 2011-04-26.

Automatic conversion script
Id: cif_fix_values 1891 2012-01-12 08:04:46Z andrius 
;
_cod_original_sg_symbol_H-M 'P 1 21/n 1 '
_cod_database_code 1508625

loop_
_symmetry_equiv_pos_as_xyz
x,y,z
-x,-y,-z
-x+1/2,y+1/2,-z+1/2
x+1/2,-y+1/2,z+1/2

loop_
_atom_site_label
_atom_site_type_symbol
_atom_site_fract_x
_atom_site_fract_y
_atom_site_fract_z
_atom_site_U_iso_or_equiv
_atom_site_occupancy
_atom_site_adp_type
_atom_site_refinement_flags_posn
_atom_site_refinement_flags_adp
_atom_site_refinement_flags_occupancy
O1 O 0.5104(10) 0.5334(5) 0.1678(8) 0.0931 0.614(17) Uani D U P
O5 O 0.44109(11) 0.34091(6) 0.21425(10) 0.0484 1.0000 Uani D U .
O8 O 0.54547(9) 0.30066(6) 0.46019(10) 0.0428 1.0000 Uani . . .
O22 O 0.56484(16) 0.08571(8) 0.43946(14) 0.0704 1.0000 Uani . . .
O23 O 0.63226(11) 0.30721(7) 0.65836(11) 0.0551 1.0000 Uani . . .
O30 O 0.24404(14) 0.36967(9) 0.58093(12) 0.0737 1.0000 Uani . . .
O31 O 0.11941(18) 0.54497(9) 0.25313(15) 0.0846 1.0000 Uani . . .
O101 O 0.4582(15) 0.5335(9) 0.1534(9) 0.0943 0.386(17) Uani D U P
N10 N 0.46638(11) 0.22654(7) 0.60054(11) 0.0416 1.0000 Uani . . .
C2 C 0.6321(9) 0.4998(6) 0.2088(9) 0.1099 0.614(17) Uani D U P
C3 C 0.6023(9) 0.4353(6) 0.2840(9) 0.0695 0.614(17) Uani D U P
C4 C 0.4606(9) 0.4169(3) 0.2565(6) 0.0461 0.614(17) Uani D U P
C6 C 0.37067(14) 0.29916(9) 0.29912(13) 0.0417 1.0000 Uani . . .
C7 C 0.45808(14) 0.25113(8) 0.38693(13) 0.0405 1.0000 Uani . . .
C9 C 0.55481(13) 0.28014(9) 0.58267(14) 0.0416 1.0000 Uani . . .
C11 C 0.38228(14) 0.21233(9) 0.48792(13) 0.0428 1.0000 Uani . . .
C12 C 0.24900(15) 0.24566(11) 0.50026(16) 0.0544 1.0000 Uani . . .
C13 C 0.25823(14) 0.32858(11) 0.49310(15) 0.0509 1.0000 Uani . . .
C14 C 0.29456(14) 0.35698(9) 0.36709(14) 0.0447 1.0000 Uani . . .
C15 C 0.37733(16) 0.42707(9) 0.36872(14) 0.0477 1.0000 Uani D U .
C16 C 0.3035(2) 0.50072(11) 0.37111(18) 0.0676 1.0000 Uani . . .
C17 C 0.2230(2) 0.51500(11) 0.25266(19) 0.0712 1.0000 Uani D U .
C18 C 0.2889(9) 0.4954(6) 0.1354(7) 0.0739 0.614(17) Uani D U P
C19 C 0.4229(9) 0.4688(5) 0.1455(7) 0.0564 0.614(17) Uani D U P
C20 C 0.5391(2) 0.19992(10) 0.31159(17) 0.0588 1.0000 Uani . . .
C21 C 0.6282(2) 0.14628(11) 0.3836(2) 0.0679 1.0000 Uani . . .
C24 C 0.44661(13) 0.19571(10) 0.72063(14) 0.0454 1.0000 Uani . . .
C25 C 0.44428(16) 0.11926(11) 0.73552(17) 0.0567 1.0000 Uani . . .
C26 C 0.42598(19) 0.08957(13) 0.85378(19) 0.0693 1.0000 Uani . . .
C27 C 0.41129(18) 0.13624(15) 0.95380(18) 0.0727 1.0000 Uani . . .
C28 C 0.41370(19) 0.21216(15) 0.93832(17) 0.0707 1.0000 Uani . . .
C29 C 0.43078(17) 0.24283(12) 0.82128(15) 0.0580 1.0000 Uani . . .
C102 C 0.5802(16) 0.5231(10) 0.2299(18) 0.1162 0.386(17) Uani D U P
C103 C 0.5866(15) 0.4434(10) 0.2583(18) 0.0821 0.386(17) Uani D U P
C104 C 0.4469(15) 0.4188(5) 0.2476(11) 0.0477 0.386(17) Uani D U P
C118 C 0.2493(13) 0.4801(10) 0.1298(11) 0.0664 0.386(17) Uani D U P
C119 C 0.3854(13) 0.4612(9) 0.1347(14) 0.0685 0.386(17) Uani D U P
H1 H 0.502(3) 0.0681(16) 0.381(3) 0.1025 1.0000 Uiso . . .
H21 H 0.6834 0.5343 0.2576 0.1317 0.614 Uiso R . .
H22 H 0.6759 0.4846 0.1386 0.1317 0.614 Uiso R . .
H31 H 0.6189 0.4465 0.3704 0.0820 0.614 Uiso R . .
H32 H 0.6530 0.3939 0.2626 0.0820 0.614 Uiso R . .
H61 H 0.3126 0.2674 0.2522 0.0500 1.0000 Uiso R . .
H111 H 0.3761 0.1602 0.4721 0.0513 1.0000 Uiso R . .
H121 H 0.2189 0.2316 0.5784 0.0653 1.0000 Uiso R . .
H122 H 0.1916 0.2278 0.4342 0.0653 1.0000 Uiso R . .
H141 H 0.2180 0.3670 0.3169 0.0535 1.0000 Uiso R . .
H151 H 0.4329 0.4253 0.4428 0.0572 0.614 Uiso R . .
H152 H 0.4382 0.4252 0.4388 0.0572 0.386 Uiso R . .
H161 H 0.3630 0.5404 0.3839 0.0809 1.0000 Uiso R . .
H162 H 0.2496 0.4992 0.4386 0.0809 1.0000 Uiso R . .
H181 H 0.2869 0.5390 0.0849 0.0885 0.614 Uiso R . .
H182 H 0.2392 0.4574 0.0935 0.0885 0.614 Uiso R . .
H191 H 0.4408 0.4448 0.0696 0.0679 0.614 Uiso R . .
H201 H 0.5899 0.2307 0.2627 0.0704 1.0000 Uiso R . .
H202 H 0.4824 0.1711 0.2577 0.0704 1.0000 Uiso R . .
H211 H 0.6750 0.1733 0.4481 0.0815 1.0000 Uiso R . .
H212 H 0.6855 0.1263 0.3276 0.0815 1.0000 Uiso R . .
H251 H 0.4550 0.0872 0.6664 0.0680 1.0000 Uiso R . .
H261 H 0.4237 0.0370 0.8650 0.0830 1.0000 Uiso R . .
H271 H 0.3994 0.1157 1.0340 0.0873 1.0000 Uiso R . .
H281 H 0.4037 0.2440 1.0079 0.0848 1.0000 Uiso R . .
H291 H 0.4316 0.2955 0.8104 0.0695 1.0000 Uiso R . .
H1021 H 0.5805 0.5512 0.3052 0.1396 0.386 Uiso R . .
H1022 H 0.6504 0.5379 0.1844 0.1396 0.386 Uiso R . .
H1031 H 0.6298 0.4352 0.3383 0.0971 0.386 Uiso R . .
H1032 H 0.6306 0.4182 0.1962 0.0971 0.386 Uiso R . .
H1181 H 0.2295 0.5145 0.0637 0.0789 0.386 Uiso R . .
H1182 H 0.1993 0.4363 0.1161 0.0789 0.386 Uiso R . .
H1191 H 0.4054 0.4383 0.0585 0.0821 0.386 Uiso R . .

loop_
_atom_site_aniso_label
_atom_site_aniso_U_11
_atom_site_aniso_U_22
_atom_site_aniso_U_33
_atom_site_aniso_U_23
_atom_site_aniso_U_13
_atom_site_aniso_U_12
O1 0.141(7) 0.062(2) 0.079(3) 0.007(2) 0.024(3) -0.029(4)
O5 0.0624(7) 0.0466(6) 0.0380(5) -0.0002(4) 0.0149(5) -0.0050(5)
O8 0.0357(5) 0.0492(6) 0.0433(6) 0.0045(4) 0.0014(4) -0.0068(4)
O22 0.0912(10) 0.0544(8) 0.0653(8) 0.0078(6) 0.0025(7) 0.0055(7)
O23 0.0459(6) 0.0602(7) 0.0567(7) 0.0014(5) -0.0124(5) -0.0075(5)
O30 0.0790(9) 0.0972(11) 0.0473(7) -0.0026(7) 0.0223(6) 0.0137(8)
O31 0.1001(12) 0.0765(10) 0.0749(10) -0.0059(8) -0.0093(8) 0.0272(9)
O101 0.147(8) 0.076(4) 0.059(3) 0.007(2) 0.006(4) -0.039(6)
N10 0.0377(6) 0.0526(7) 0.0347(6) 0.0017(5) 0.0032(5) -0.0045(5)
C2 0.096(5) 0.124(6) 0.109(4) 0.045(4) 0.007(3) -0.044(4)
C3 0.067(3) 0.092(3) 0.049(3) 0.002(2) 0.0072(9) -0.039(3)
C4 0.060(3) 0.045(2) 0.033(2) 0.0012(19) -0.0001(19) -0.006(2)
C6 0.0434(7) 0.0487(8) 0.0332(7) -0.0015(6) 0.0035(6) -0.0098(6)
C7 0.0420(7) 0.0435(8) 0.0367(7) -0.0020(6) 0.0069(6) -0.0061(6)
C9 0.0332(6) 0.0463(8) 0.0450(8) 0.0013(6) 0.0005(6) 0.0022(6)
C11 0.0414(7) 0.0508(8) 0.0361(7) 0.0016(6) 0.0023(6) -0.0101(6)
C12 0.0363(7) 0.0818(12) 0.0456(9) 0.0123(8) 0.0052(6) -0.0095(8)
C13 0.0347(7) 0.0786(12) 0.0398(8) 0.0026(8) 0.0058(6) 0.0066(7)
C14 0.0375(7) 0.0611(9) 0.0349(7) 0.0001(6) -0.0006(6) 0.0037(6)
C15 0.0572(9) 0.0506(9) 0.0345(7) -0.0035(6) -0.0029(6) 0.0018(7)
C16 0.0970(15) 0.0586(11) 0.0462(10) -0.0061(8) -0.0011(9) 0.0178(10)
C17 0.1061(17) 0.0507(10) 0.0549(11) 0.0003(8) -0.0057(10) 0.0202(11)
C18 0.098(5) 0.075(4) 0.045(2) 0.006(2) -0.018(3) 0.020(4)
C19 0.089(4) 0.046(2) 0.0341(19) -0.0016(14) 0.002(2) -0.006(3)
C20 0.0783(12) 0.0519(9) 0.0493(9) 0.0022(7) 0.0261(9) 0.0088(8)
C21 0.0764(12) 0.0611(11) 0.0696(12) 0.0043(9) 0.0283(10) 0.0165(10)
C24 0.0340(7) 0.0660(10) 0.0364(7) 0.0062(7) 0.0041(5) -0.0004(7)
C25 0.0530(9) 0.0676(11) 0.0503(9) 0.0094(8) 0.0100(7) -0.0071(8)
C26 0.0614(11) 0.0834(14) 0.0634(12) 0.0255(10) 0.0073(9) -0.0137(10)
C27 0.0541(10) 0.122(2) 0.0426(9) 0.0202(11) 0.0043(8) -0.0153(11)
C28 0.0586(11) 0.1166(19) 0.0373(9) -0.0001(10) 0.0060(8) 0.0013(11)
C29 0.0542(9) 0.0801(12) 0.0395(8) -0.0011(8) 0.0027(7) 0.0070(9)
C102 0.118(9) 0.116(7) 0.111(7) 0.018(6) -0.014(7) -0.066(7)
C103 0.070(4) 0.107(5) 0.068(6) 0.018(5) -0.003(4) -0.032(4)
C104 0.050(4) 0.048(4) 0.045(4) -0.001(3) 0.001(3) -0.009(3)
C118 0.079(6) 0.074(6) 0.043(3) -0.008(3) -0.018(3) 0.012(4)
C119 0.092(7) 0.069(5) 0.044(4) 0.009(4) 0.001(4) 0.007(5)

loop_
_atom_type_symbol
_atom_type_scat_dispersion_real
_atom_type_scat_dispersion_imag
_atom_type_scat_Cromer_Mann_a1
_atom_type_scat_Cromer_Mann_b1
_atom_type_scat_Cromer_Mann_a2
_atom_type_scat_Cromer_Mann_b2
_atom_type_scat_Cromer_Mann_a3
_atom_type_scat_Cromer_Mann_b3
_atom_type_scat_Cromer_Mann_a4
_atom_type_scat_Cromer_Mann_b4
_atom_type_scat_Cromer_Mann_c
_atom_type_scat_source
C 0.0033 0.0016 2.3100 20.8439 1.0200 10.2075 1.5886 0.5687 0.8650 51.6512 0.2156 'International Tables Vol C 4.2.6.8 and 6.1.1.4'
H 0.0000 0.0000 0.4930 10.5109 0.3229 26.1257 0.1402 3.1424 0.0408 57.7998 0.0030 'International Tables Vol C 4.2.6.8 and 6.1.1.4'
N 0.0061 0.0033 12.2126 0.0057 3.1322 9.8933 2.0125 28.9975 1.1663 0.5826 -11.5290 'International Tables Vol C 4.2.6.8 and 6.1.1.4'
O 0.0106 0.0060 3.0485 13.2771 2.2868 5.7011 1.5463 0.3239 0.8670 32.9089 0.2508 'International Tables Vol C 4.2.6.8 and 6.1.1.4'

loop_
_exptl_crystal_face_index_h
_exptl_crystal_face_index_k
_exptl_crystal_face_index_l
_exptl_crystal_face_perp_dist
0 1 0 0.080
0 -1 0 0.080
-1 0 1 0.110
1 0 -1 0.100
1 -1 1 0.190
-1 1 -1 0.180

loop_
_geom_angle_atom_site_label_1
_geom_angle_atom_site_label_2
_geom_angle_atom_site_label_3
_geom_angle
_geom_angle_publ_flag
C2 O1 C19 104.2(7) yes
C4 O5 C6 111.3(2) yes
C6 O5 C104 111.4(4) yes
C7 O8 C9 110.57(11) yes
C21 O22 H1 108.0(18) no
C102 O101 C119 112.0(12) yes
C9 N10 C11 112.58(12) yes
C9 N10 C24 123.09(12) yes
C11 N10 C24 123.75(12) yes
O1 C2 C3 106.1(7) yes
O1 C2 H21 110.3 no
C3 C2 H21 110.4 no
O1 C2 H22 110.3 no
C3 C2 H22 110.2 no
H21 C2 H22 109.5 no
C2 C3 C4 108.1(6) yes
C2 C3 H31 109.8 no
C4 C3 H31 109.8 no
C2 C3 H32 109.9 no
C4 C3 H32 109.8 no
H31 C3 H32 109.5 no
C3 C4 O5 112.1(6) yes
C3 C4 C15 115.0(7) yes
O5 C4 C15 106.2(4) yes
C3 C4 C19 102.1(5) yes
O5 C4 C19 107.8(6) yes
C15 C4 C19 113.7(6) yes
O5 C6 C7 111.80(12) yes
O5 C6 C14 105.20(12) yes
C7 C6 C14 113.61(12) yes
O5 C6 H61 108.7 no
C7 C6 H61 108.7 no
C14 C6 H61 108.7 no
C6 C7 O8 108.21(12) yes
C6 C7 C11 111.40(12) yes
O8 C7 C11 103.39(11) yes
C6 C7 C20 110.30(13) yes
O8 C7 C20 107.28(13) yes
C11 C7 C20 115.72(13) yes
N10 C9 O8 109.00(12) yes
N10 C9 O23 128.54(15) yes
O8 C9 O23 122.46(14) yes
C7 C11 N10 100.76(11) yes
C7 C11 C12 113.73(13) yes
N10 C11 C12 111.08(13) yes
C7 C11 H111 110.3 no
N10 C11 H111 110.3 no
C12 C11 H111 110.3 no
C11 C12 C13 108.66(13) yes
C11 C12 H121 109.7 no
C13 C12 H121 109.7 no
C11 C12 H122 109.7 no
C13 C12 H122 109.7 no
H121 C12 H122 109.5 no
C12 C13 O30 123.59(16) yes
C12 C13 C14 113.67(14) yes
O30 C13 C14 122.66(17) yes
C6 C14 C13 111.80(13) yes
C6 C14 C15 104.28(12) yes
C13 C14 C15 116.49(13) yes
C6 C14 H141 108.0 no
C13 C14 H141 108.0 no
C15 C14 H141 108.0 no
C4 C15 C14 104.3(3) yes
C4 C15 C16 115.5(3) yes
C14 C15 C16 114.88(15) yes
C14 C15 C104 102.5(4) yes
C16 C15 C104 111.6(5) yes
C4 C15 H151 107.3 no
C14 C15 H151 107.2 no
C16 C15 H151 107.2 no
C14 C15 H152 109.2 no
C16 C15 H152 109.2 no
C104 C15 H152 109.2 no
C15 C16 C17 112.89(15) yes
C15 C16 H161 108.6 no
C17 C16 H161 108.6 no
C15 C16 H162 108.6 no
C17 C16 H162 108.6 no
H161 C16 H162 109.5 no
C16 C17 O31 121.59(19) yes
C16 C17 C18 113.5(4) yes
O31 C17 C18 124.7(4) yes
C16 C17 C118 122.9(6) yes
O31 C17 C118 114.3(6) yes
C17 C18 C19 120.2(7) yes
C17 C18 C119 124.6(9) yes
C17 C18 H181 106.7 no
C19 C18 H181 106.7 no
C17 C18 H182 106.8 no
C19 C18 H182 106.8 no
H181 C18 H182 109.5 no
C4 C19 O1 103.1(5) yes
C4 C19 C18 116.1(8) yes
O1 C19 C18 109.5(6) yes
C4 C19 H191 109.4 no
O1 C19 H191 109.4 no
C18 C19 H191 109.3 no
C7 C20 C21 117.49(15) yes
C7 C20 H201 107.4 no
C21 C20 H201 107.4 no
C7 C20 H202 107.4 no
C21 C20 H202 107.4 no
H201 C20 H202 109.5 no
C20 C21 O22 114.05(18) yes
C20 C21 H211 108.3 no
O22 C21 H211 108.3 no
C20 C21 H212 108.3 no
O22 C21 H212 108.3 no
H211 C21 H212 109.5 no
N10 C24 C25 119.54(15) yes
N10 C24 C29 119.80(16) yes
C25 C24 C29 120.67(16) yes
C24 C25 C26 119.13(19) yes
C24 C25 H251 120.4 no
C26 C25 H251 120.4 no
C25 C26 C27 120.2(2) yes
C25 C26 H261 119.9 no
C27 C26 H261 119.9 no
C26 C27 C28 120.31(18) yes
C26 C27 H271 119.8 no
C28 C27 H271 119.8 no
C27 C28 C29 120.4(2) yes
C27 C28 H281 119.8 no
C29 C28 H281 119.8 no
C28 C29 C24 119.3(2) yes
C28 C29 H291 120.3 no
C24 C29 H291 120.4 no
O101 C102 C103 105.2(12) yes
O101 C102 H1021 110.6 no
C103 C102 H1021 110.1 no
O101 C102 H1022 110.7 no
C103 C102 H1022 110.7 no
H1021 C102 H1022 109.5 no
C102 C103 C104 103.7(10) yes
C102 C103 H1031 110.5 no
C104 C103 H1031 114.6 no
C102 C103 H1032 109.5 no
C104 C103 H1032 108.9 no
H1031 C103 H1032 109.5 no
C15 C104 C103 114.9(12) yes
C15 C104 O5 106.7(6) yes
C103 C104 O5 108.7(10) yes
C15 C104 C119 114.8(10) yes
C103 C104 C119 105.3(8) yes
O5 C104 C119 106.1(10) yes
C17 C118 C119 107.9(10) yes
C17 C118 H1181 109.8 no
C119 C118 H1181 109.7 no
C17 C118 H1182 110.1 no
C119 C118 H1182 109.9 no
H1181 C118 H1182 109.5 no
C104 C119 O101 98.1(9) yes
C104 C119 C118 119.8(14) yes
O101 C119 C118 106.8(11) yes
C104 C119 H1191 111.0 no
O101 C119 H1191 110.1 no
C118 C119 H1191 110.1 no

loop_
_geom_bond_atom_site_label_1
_geom_bond_atom_site_label_2
_geom_bond_distance
_geom_bond_publ_flag
O1 C2 1.451(7) yes
O1 C19 1.486(6) yes
O5 C4 1.444(6) yes
O5 C6 1.4245(17) yes
O5 C104 1.441(8) yes
O8 C7 1.4621(17) yes
O8 C9 1.3581(18) yes
O22 C21 1.427(2) yes
O22 H1 0.93(3) no
O23 C9 1.2063(18) yes
O30 C13 1.212(2) yes
O31 C17 1.212(3) yes
O101 C102 1.480(8) yes
O101 C119 1.509(8) yes
N10 C9 1.3587(19) yes
N10 C11 1.4630(18) yes
N10 C24 1.4281(19) yes
C2 C3 1.455(7) yes
C2 H21 0.950 no
C2 H22 0.950 no
C3 C4 1.531(6) yes
C3 H31 0.950 no
C3 H32 0.950 no
C4 C15 1.547(6) yes
C4 C19 1.538(6) yes
C6 C7 1.529(2) yes
C6 C14 1.525(2) yes
C6 H61 0.950 no
C7 C11 1.5527(19) yes
C7 C20 1.522(2) yes
C11 C12 1.535(2) yes
C11 H111 0.950 no
C12 C13 1.491(3) yes
C12 H121 0.950 no
C12 H122 0.950 no
C13 C14 1.516(2) yes
C14 C15 1.526(2) yes
C14 H141 0.950 no
C15 C16 1.531(2) yes
C15 C104 1.541(8) yes
C15 H151 0.950 no
C15 H152 0.950 no
C16 C17 1.493(3) yes
C16 H161 0.950 no
C16 H162 0.950 no
C17 C18 1.518(6) yes
C17 C118 1.500(8) yes
C18 C19 1.481(6) yes
C18 H181 0.950 no
C18 H182 0.950 no
C19 H191 0.950 no
C20 C21 1.511(3) yes
C20 H201 0.950 no
C20 H202 0.950 no
C21 H211 0.950 no
C21 H212 0.950 no
C24 C25 1.379(3) yes
C24 C29 1.388(2) yes
C25 C26 1.399(2) yes
C25 H251 0.950 no
C26 C27 1.376(3) yes
C26 H261 0.950 no
C27 C28 1.370(3) yes
C27 H271 0.950 no
C28 C29 1.392(3) yes
C28 H281 0.950 no
C29 H291 0.950 no
C102 C103 1.461(9) yes
C102 H1021 0.950 no
C102 H1022 0.950 no
C103 C104 1.527(8) yes
C103 H1031 0.950 no
C103 H1032 0.950 no
C104 C119 1.529(9) yes
C118 C119 1.465(8) yes
C118 H1181 0.950 no
C118 H1182 0.950 no
C119 H1191 0.950 no

loop_
_geom_contact_atom_site_label_1
_geom_contact_atom_site_label_2
_geom_contact_distance
_geom_contact_site_symmetry_2
_geom_contact_publ_flag
O1 C19 3.48(1) 2_665 no
O1 C119 3.49(2) 2_665 no
O22 O31 2.817(2) 3_545 no
O22 C118 2.95(1) 4 no
O22 C18 3.364(9) 4 no
O23 C6 3.407(2) 4 no
O23 C16 3.525(2) 2_666 no
O30 C102 3.26(2) 2_666 no
O30 C2 3.43(1) 2_666 no
O30 C21 3.554(3) 4_455 no
O31 C20 3.284(2) 3 no
O31 C26 3.378(3) 4_454 no
O31 C21 3.410(3) 3 no
O31 C25 3.467(2) 4_454 no
O31 C27 3.573(3) 3_556 no
O101 C19 3.52(1) 2_665 no
O101 C119 3.60(2) 2_665 no
C3 C26 3.45(1) 4_554 no

loop_
_geom_hbond_atom_site_label_D
_geom_hbond_atom_site_label_H
_geom_hbond_atom_site_label_A
_geom_hbond_site_symmetry_A
_geom_hbond_angle_DHA
_geom_hbond_distance_DH
_geom_hbond_distance_HA
_geom_hbond_distance_DA
_geom_hbond_publ_flag
O22 H1 O31 3_545 171(3) 0.93(3) 1.90(3) 2.817(3) yes

loop_
_geom_torsion_atom_site_label_1
_geom_torsion_atom_site_label_2
_geom_torsion_atom_site_label_3
_geom_torsion_atom_site_label_4
_geom_torsion
_geom_torsion_publ_flag
O1 C2 C3 C4 16(1) no
O1 C19 C4 O5 -148.1(7) no
O1 C19 C4 C3 -29.8(8) no
O1 C19 C4 C15 94.5(8) no
O1 C19 C18 C17 -78(1) no
O5 C4 C3 C2 123.8(7) no
O5 C4 C15 C14 -10.2(5) no
O5 C4 C15 C16 -137.3(3) no
O5 C4 C19 C18 92.3(8) no
O5 C6 C7 O8 61.0(1) no
O5 C6 C7 C11 174.0(1) no
O5 C6 C7 C20 -56.0(2) no
O5 C6 C14 C13 -156.6(1) no
O5 C6 C14 C15 -29.9(1) no
O5 C104 C15 C14 -20.6(9) no
O5 C104 C15 C16 -144.0(6) no
O5 C104 C103 C102 153(1) no
O5 C104 C119 O101 -152(1) no
O5 C104 C119 C118 94(2) no
O8 C7 C6 C14 -57.8(2) no
O8 C7 C11 N10 -18.3(1) no
O8 C7 C11 C12 100.6(1) no
O8 C7 C20 C21 64.5(2) no
O8 C9 N10 C11 -5.1(2) no
O8 C9 N10 C24 -176.6(1) no
O22 C21 C20 C7 72.2(2) no
O23 C9 O8 C7 171.2(1) no
O23 C9 N10 C11 175.4(2) no
O23 C9 N10 C24 3.9(3) no
O30 C13 C12 C11 -111.6(2) no
O30 C13 C14 C6 150.6(2) no
O30 C13 C14 C15 30.8(2) no
O31 C17 C16 C15 143.7(2) no
O31 C17 C18 C19 171.3(6) no
O31 C17 C118 C119 167.7(9) no
O101 C102 C103 C104 -24(2) no
O101 C119 C104 C15 91(1) no
O101 C119 C104 C103 -36(1) no
O101 C119 C118 C17 -61(1) no
N10 C9 O8 C7 -8.3(2) no
N10 C11 C7 C6 -134.3(1) no
N10 C11 C7 C20 98.7(1) no
N10 C11 C12 C13 71.3(2) no
N10 C24 C25 C26 179.4(1) no
N10 C24 C29 C28 -178.9(1) no
C2 O1 C19 C4 41.1(9) no
C2 O1 C19 C18 165.3(7) no
C2 C3 C4 C15 -114.8(7) no
C2 C3 C4 C19 8.7(9) no
C3 C2 O1 C19 -36(1) no
C3 C4 O5 C6 117.3(5) no
C3 C4 C15 C14 -134.8(5) no
C3 C4 C15 C16 98.1(6) no
C3 C4 C15 C104 152(4) no
C3 C4 C19 C18 -149.5(8) no
C3 C4 C19 C104 -178(6) no
C3 C4 C19 C118 -161.0(8) no
C3 C4 C19 C119 172(3) no
C4 O5 C6 C7 -99.2(4) no
C4 O5 C6 C14 24.6(4) no
C4 C15 C14 C6 24.1(3) no
C4 C15 C14 C13 147.8(3) no
C4 C15 C16 C17 53.9(4) no
C4 C19 C18 C17 38(1) no
C6 O5 C4 C15 -9.0(5) no
C6 O5 C4 C19 -131.1(5) no
C6 O5 C104 C15 2.2(9) no
C6 O5 C104 C19 -135.0(9) no
C6 O5 C104 C103 126.7(9) no
C6 O5 C104 C119 -120.6(9) no
C6 C7 O8 C9 135.4(1) no
C6 C7 C11 C12 -15.4(2) no
C6 C7 C20 C21 -177.9(2) no
C6 C14 C13 C12 -26.2(2) no
C6 C14 C15 C16 151.5(1) no
C6 C14 C15 C104 30.3(5) no
C7 C6 O5 C104 -106.4(6) no
C7 C6 C14 C13 -34.0(2) no
C7 C6 C14 C15 92.7(1) no
C7 C11 N10 C9 15.0(2) no
C7 C11 N10 C24 -173.6(1) no
C7 C11 C12 C13 -41.6(2) no
C9 O8 C7 C11 17.2(1) no
C9 O8 C7 C20 -105.6(1) no
C9 N10 C11 C12 -105.8(2) no
C9 N10 C24 C25 -129.8(2) no
C9 N10 C24 C29 49.7(2) no
C11 N10 C24 C25 59.6(2) no
C11 N10 C24 C29 -120.8(2) no
C11 C7 C6 C14 55.2(2) no
C11 C7 C20 C21 -50.3(2) no
C11 C12 C13 C14 65.1(2) no
C12 C11 N10 C24 65.6(2) no
C12 C11 C7 C20 -142.4(1) no
C12 C13 C14 C15 -145.9(1) no
C13 C14 C15 C16 -84.8(2) no
C13 C14 C15 C104 154.0(5) no
C14 C6 O5 C104 17.3(6) no
C14 C6 C7 C20 -174.9(1) no
C14 C15 C4 C19 108.1(5) no
C14 C15 C16 C17 -67.6(2) no
C14 C15 C104 C103 -141.2(9) no
C14 C15 C104 C119 96.6(9) no
C15 C4 C19 C18 -25.1(9) no
C15 C16 C17 C18 -41.8(5) no
C15 C16 C17 C118 -23.1(8) no
C15 C104 C103 C102 -88(1) no
C15 C104 C119 C18 -3(2) no
C15 C104 C119 C19 118(2) no
C15 C104 C119 C118 -24(2) no
C16 C15 C4 C19 -19.0(7) no
C16 C15 C104 C103 95(1) no
C16 C15 C104 C119 -27(1) no
C16 C17 C18 C19 -3(1) no
C16 C17 C118 C119 -25(2) no
C17 C16 C15 C104 48.5(6) no
C17 C118 C119 C104 49(2) no
C24 C25 C26 C27 -0.4(3) no
C24 C29 C28 C27 -0.6(3) no
C25 C24 C29 C28 0.6(2) no
C25 C26 C27 C28 0.4(3) no
C26 C25 C24 C29 -0.1(2) no
C26 C27 C28 C29 0.1(3) no
C102 O101 C119 C104 22(2) no
C102 O101 C119 C118 147(1) no
C102 C103 C104 C119 40(2) no
C103 C102 O101 C119 1(2) no
C103 C104 C119 C118 -151(1) no
